data_7153227
loop_
_publ_author_name
'Zheng, Feng'
'Fu, Lin'
'Wang, Renxiao'
'Qing, Feng-Ling'

_publ_section_title
;
 Synthesis and conformational analysis of
 d-2'-deoxy-2',2'-difluoro-4'-dihydro-4'-thionucleosides.
;
_journal_issue 1
_journal_name_full 'Organic &amp; biomolecular chemistry'
_journal_page_first 163
_journal_page_last 170
_journal_paper_doi 10.1039/b914679b
_journal_volume 8
_journal_year 2010
_chemical_formula_sum 'C8 H8 F2 N2 O3 S'
_chemical_formula_weight 250.22
_chemical_name_systematic
;
?
;
_space_group_IT_number 14
_symmetry_cell_setting monoclinic
_symmetry_space_group_name_Hall '-P 2yn'
_symmetry_space_group_name_H-M 'P 1 21/n 1'
_atom_sites_solution_hydrogens geom
_atom_sites_solution_primary direct
_atom_sites_solution_secondary difmap
_audit_creation_method SHELXL-97
_cell_angle_alpha 90.00
_cell_angle_beta 100.122(2)
_cell_angle_gamma 90.00
_cell_formula_units_Z 4
_cell_length_a 6.1849(8)
_cell_length_b 18.082(2)
_cell_length_c 8.9343(11)
_cell_measurement_reflns_used 1759
_cell_measurement_temperature 293(2)
_cell_measurement_theta_max 53.977
_cell_measurement_theta_min 5.150
_cell_volume 983.6(2)
_computing_cell_refinement 'Bruker SMART'
_computing_data_collection 'Bruker SMART'
_computing_data_reduction 'Bruker SHELXTL'
_computing_molecular_graphics 'Bruker SHELXTL'
_computing_publication_material 'Bruker SHELXTL'
_computing_structure_refinement 'SHELXL-97 (Sheldrick, 1997)'
_computing_structure_solution 'SHELXS-97 (Sheldrick, 1990)'
_diffrn_ambient_temperature 293(2)
_diffrn_measured_fraction_theta_full 0.994
_diffrn_measured_fraction_theta_max 0.994
_diffrn_measurement_device_type 'CCD area detector'
_diffrn_measurement_method 'phi and omega scans'
_diffrn_radiation_monochromator graphite
_diffrn_radiation_source 'fine-focus sealed tube'
_diffrn_radiation_type MoK\a
_diffrn_radiation_wavelength 0.71073
_diffrn_reflns_av_R_equivalents 0.0244
_diffrn_reflns_av_sigmaI/netI 0.0377
_diffrn_reflns_limit_h_max 7
_diffrn_reflns_limit_h_min -6
_diffrn_reflns_limit_k_max 23
_diffrn_reflns_limit_k_min -22
_diffrn_reflns_limit_l_max 11
_diffrn_reflns_limit_l_min -10
_diffrn_reflns_number 5594
_diffrn_reflns_theta_full 26.99
_diffrn_reflns_theta_max 26.99
_diffrn_reflns_theta_min 2.25
_exptl_absorpt_coefficient_mu 0.353
_exptl_absorpt_correction_T_max 1.0000
_exptl_absorpt_correction_T_min 0.8286
_exptl_absorpt_correction_type empirical
_exptl_absorpt_process_details sadabs
_exptl_crystal_colour colorless
_exptl_crystal_density_diffrn 1.690
_exptl_crystal_density_method 'not measured'
_exptl_crystal_description prismatic
_exptl_crystal_F_000 512
_exptl_crystal_size_max 0.480
_exptl_crystal_size_mid 0.202
_exptl_crystal_size_min 0.097
_refine_diff_density_max 0.342
_refine_diff_density_min -0.295
_refine_diff_density_rms 0.051
_refine_ls_extinction_method none
_refine_ls_goodness_of_fit_ref 1.025
_refine_ls_hydrogen_treatment mixed
_refine_ls_matrix_type full
_refine_ls_number_parameters 153
_refine_ls_number_reflns 2129
_refine_ls_number_restraints 2
_refine_ls_restrained_S_all 1.025
_refine_ls_R_factor_all 0.0597
_refine_ls_R_factor_gt 0.0433
_refine_ls_shift/su_max 0.000
_refine_ls_shift/su_mean 0.000
_refine_ls_structure_factor_coef Fsqd
_refine_ls_weighting_details 'calc w=1/[\s^2^(Fo^2^)+(0.0632P)^2^+0.0000P] where P=(Fo^2^+2Fc^2^)/3'
_refine_ls_weighting_scheme calc
_refine_ls_wR_factor_gt 0.1110
_refine_ls_wR_factor_ref 0.1168
_reflns_number_gt 1605
_reflns_number_total 2129
_reflns_threshold_expression >2sigma(I)
_cod_data_source_file b914679b.txt
_cod_data_source_block cd28358
_cod_depositor_comments
;
The following automatic conversions were performed:

'_symmetry_cell_setting' value 'Monoclinic' changed to 'monoclinic'
according to /home/saulius/struct/CIF-dictionaries/cif_core.dic
dictionary named 'cif_core.dic' version 2.4.2 from 2011-04-26.

Automatic conversion script
Id: cif_fix_values 1891 2012-01-12 08:04:46Z andrius 
;
_cod_original_sg_symbol_H-M P2(1)/n
_cod_database_code 7153227

loop_
_symmetry_equiv_pos_as_xyz
'x, y, z'
'-x+1/2, y+1/2, -z+1/2'
'-x, -y, -z'
'x-1/2, -y-1/2, z-1/2'

loop_
_atom_site_label
_atom_site_type_symbol
_atom_site_fract_x
_atom_site_fract_y
_atom_site_fract_z
_atom_site_U_iso_or_equiv
_atom_site_adp_type
_atom_site_occupancy
_atom_site_symmetry_multiplicity
_atom_site_calc_flag
_atom_site_refinement_flags
F1 F 1.1680(2) 0.10956(8) 0.49407(17) 0.0530(4) Uani 1 1 d .
F2 F 1.1821(2) 0.19602(8) 0.66274(17) 0.0596(5) Uani 1 1 d .
S1 S 0.65193(11) 0.14828(4) 0.38384(7) 0.0503(2) Uani 1 1 d .
O1 O 1.0260(3) 0.05258(10) 0.7333(2) 0.0527(5) Uani 1 1 d D
O2 O 1.1544(3) 0.31505(9) 0.39599(19) 0.0456(4) Uani 1 1 d .
O3 O 0.7658(3) 0.48949(9) 0.59412(19) 0.0457(4) Uani 1 1 d .
N1 N 0.8596(3) 0.27635(9) 0.49555(18) 0.0287(4) Uani 1 1 d .
N2 N 0.9549(3) 0.40062(10) 0.4961(2) 0.0324(4) Uani 1 1 d D
C1 C 0.7238(4) 0.07566(14) 0.5228(3) 0.0522(7) Uani 1 1 d .
H1A H 0.5960 0.0606 0.5645 0.063 Uiso 1 1 calc R
H1B H 0.7803 0.0330 0.4765 0.063 Uiso 1 1 calc R
C2 C 0.8973(4) 0.10721(13) 0.6462(3) 0.0379(6) Uani 1 1 d .
H2 H 0.8272 0.1384 0.7135 0.046 Uiso 1 1 calc R
C3 C 1.0392(3) 0.15374(11) 0.5663(2) 0.0320(5) Uani 1 1 d .
C4 C 0.8992(3) 0.20096(11) 0.4457(2) 0.0314(5) Uani 1 1 d .
H4 H 0.9766 0.2049 0.3593 0.038 Uiso 1 1 calc R
C5 C 1.0017(3) 0.32991(12) 0.4580(2) 0.0307(5) Uani 1 1 d .
C6 C 0.7863(4) 0.42319(12) 0.5663(2) 0.0321(5) Uani 1 1 d .
C7 C 0.6456(4) 0.36523(12) 0.5989(2) 0.0352(5) Uani 1 1 d .
H7 H 0.5259 0.3762 0.6450 0.042 Uiso 1 1 calc R
C8 C 0.6841(4) 0.29546(12) 0.5638(2) 0.0337(5) Uani 1 1 d .
H8 H 0.5899 0.2585 0.5860 0.040 Uiso 1 1 calc R
H1 H 0.944(5) 0.0322(18) 0.782(3) 0.097(13) Uiso 1 1 d D
H2A H 1.048(3) 0.4308(12) 0.473(3) 0.043(7) Uiso 1 1 d D

loop_
_atom_site_aniso_label
_atom_site_aniso_U_11
_atom_site_aniso_U_22
_atom_site_aniso_U_33
_atom_site_aniso_U_23
_atom_site_aniso_U_13
_atom_site_aniso_U_12
F1 0.0482(9) 0.0449(9) 0.0740(10) 0.0078(7) 0.0331(8) 0.0113(7)
F2 0.0575(10) 0.0437(9) 0.0663(10) 0.0006(7) -0.0204(8) -0.0130(7)
S1 0.0503(4) 0.0382(4) 0.0545(4) -0.0044(3) -0.0128(3) -0.0099(3)
O1 0.0546(11) 0.0497(12) 0.0561(11) 0.0223(9) 0.0160(9) 0.0083(9)
O2 0.0427(10) 0.0357(9) 0.0666(11) 0.0002(8) 0.0318(9) -0.0008(7)
O3 0.0503(10) 0.0282(9) 0.0637(11) -0.0078(8) 0.0236(8) -0.0025(7)
N1 0.0308(9) 0.0249(9) 0.0318(9) -0.0005(7) 0.0091(7) -0.0029(7)
N2 0.0324(10) 0.0253(10) 0.0418(10) 0.0010(8) 0.0129(9) -0.0040(8)
C1 0.0397(14) 0.0340(14) 0.0809(19) 0.0096(13) 0.0051(14) -0.0080(11)
C2 0.0390(13) 0.0373(13) 0.0407(13) 0.0057(10) 0.0160(11) 0.0028(10)
C3 0.0293(12) 0.0264(11) 0.0406(12) -0.0038(9) 0.0069(9) -0.0023(9)
C4 0.0378(12) 0.0259(11) 0.0316(11) -0.0021(9) 0.0094(9) -0.0028(9)
C5 0.0303(11) 0.0279(12) 0.0346(11) 0.0025(9) 0.0076(9) -0.0033(9)
C6 0.0338(12) 0.0299(12) 0.0329(11) -0.0014(9) 0.0072(9) 0.0002(9)
C7 0.0344(12) 0.0332(13) 0.0412(12) 0.0006(10) 0.0158(10) -0.0006(9)
C8 0.0323(12) 0.0341(13) 0.0374(12) 0.0024(10) 0.0139(10) -0.0039(9)

loop_
_atom_type_symbol
_atom_type_description
_atom_type_scat_dispersion_real
_atom_type_scat_dispersion_imag
_atom_type_scat_source
C C 0.0033 0.0016 'International Tables Vol C Tables 4.2.6.8 and 6.1.1.4'
H H 0.0000 0.0000 'International Tables Vol C Tables 4.2.6.8 and 6.1.1.4'
N N 0.0061 0.0033 'International Tables Vol C Tables 4.2.6.8 and 6.1.1.4'
O O 0.0106 0.0060 'International Tables Vol C Tables 4.2.6.8 and 6.1.1.4'
F F 0.0171 0.0103 'International Tables Vol C Tables 4.2.6.8 and 6.1.1.4'
S S 0.1246 0.1234 'International Tables Vol C Tables 4.2.6.8 and 6.1.1.4'

loop_
_geom_angle_atom_site_label_1
_geom_angle_atom_site_label_2
_geom_angle_atom_site_label_3
_geom_angle
C4 S1 C1 94.62(11)
C2 O1 H1 106(2)
C8 N1 C5 120.87(18)
C8 N1 C4 123.56(17)
C5 N1 C4 115.36(16)
C5 N2 C6 127.16(19)
C5 N2 H2A 111.1(17)
C6 N2 H2A 121.7(17)
C2 C1 S1 106.53(16)
C2 C1 H1A 110.4
S1 C1 H1A 110.4
C2 C1 H1B 110.4
S1 C1 H1B 110.4
H1A C1 H1B 108.6
O1 C2 C3 109.71(18)
O1 C2 C1 113.4(2)
C3 C2 C1 105.54(18)
O1 C2 H2 109.4
C3 C2 H2 109.4
C1 C2 H2 109.4
F2 C3 F1 105.10(17)
F2 C3 C2 112.85(18)
F1 C3 C2 109.76(18)
F2 C3 C4 111.10(16)
F1 C3 C4 107.43(16)
C2 C3 C4 110.33(17)
N1 C4 C3 114.24(16)
N1 C4 S1 113.95(14)
C3 C4 S1 105.49(13)
N1 C4 H4 107.6
C3 C4 H4 107.6
S1 C4 H4 107.6
O2 C5 N2 122.7(2)
O2 C5 N1 122.4(2)
N2 C5 N1 114.93(18)
O3 C6 N2 119.6(2)
O3 C6 C7 125.8(2)
N2 C6 C7 114.57(19)
C8 C7 C6 120.6(2)
C8 C7 H7 119.7
C6 C7 H7 119.7
C7 C8 N1 121.89(19)
C7 C8 H8 119.1
N1 C8 H8 119.1

loop_
_geom_bond_atom_site_label_1
_geom_bond_atom_site_label_2
_geom_bond_distance
F1 C3 1.368(2)
F2 C3 1.356(2)
S1 C4 1.804(2)
S1 C1 1.808(3)
O1 C2 1.414(3)
O1 H1 0.813(18)
O2 C5 1.206(2)
O3 C6 1.235(3)
N1 C8 1.380(3)
N1 C5 1.388(3)
N1 C4 1.468(3)
N2 C5 1.367(3)
N2 C6 1.370(3)
N2 H2A 0.844(16)
C1 C2 1.509(3)
C1 H1A 0.9700
C1 H1B 0.9700
C2 C3 1.486(3)
C2 H2 0.9800
C3 C4 1.521(3)
C4 H4 0.9800
C6 C7 1.425(3)
C7 C8 1.331(3)
C7 H7 0.9300
C8 H8 0.9300

loop_
_geom_hbond_atom_site_label_D
_geom_hbond_atom_site_label_H
_geom_hbond_atom_site_label_A
_geom_hbond_distance_DH
_geom_hbond_distance_HA
_geom_hbond_distance_DA
_geom_hbond_angle_DHA
_geom_hbond_site_symmetry_A
O1 H1 O3 0.813(18) 2.002(19) 2.813(2) 176(4) 2_646
N2 H2A O3 0.844(16) 2.002(17) 2.841(2) 172(2) 3_766

loop_
_geom_torsion_atom_site_label_1
_geom_torsion_atom_site_label_2
_geom_torsion_atom_site_label_3
_geom_torsion_atom_site_label_4
_geom_torsion
C4 S1 C1 C2 19.25(19)
S1 C1 C2 O1 -158.66(16)
S1 C1 C2 C3 -38.5(2)
O1 C2 C3 F2 -67.8(2)
C1 C2 C3 F2 169.65(18)
O1 C2 C3 F1 49.1(2)
C1 C2 C3 F1 -73.5(2)
O1 C2 C3 C4 167.26(17)
C1 C2 C3 C4 44.7(2)
C8 N1 C4 C3 -89.6(2)
C5 N1 C4 C3 95.7(2)
C8 N1 C4 S1 31.8(2)
C5 N1 C4 S1 -142.96(16)
F2 C3 C4 N1 -29.6(2)
F1 C3 C4 N1 -144.09(17)
C2 C3 C4 N1 96.3(2)
F2 C3 C4 S1 -155.58(14)
F1 C3 C4 S1 89.98(16)
C2 C3 C4 S1 -29.6(2)
C1 S1 C4 N1 -120.86(16)
C1 S1 C4 C3 5.25(16)
C6 N2 C5 O2 180.0(2)
C6 N2 C5 N1 0.2(3)
C8 N1 C5 O2 -178.75(19)
C4 N1 C5 O2 -3.9(3)
C8 N1 C5 N2 1.0(3)
C4 N1 C5 N2 175.92(17)
C5 N2 C6 O3 179.6(2)
C5 N2 C6 C7 -1.2(3)
O3 C6 C7 C8 -179.9(2)
N2 C6 C7 C8 1.0(3)
C6 C7 C8 N1 0.1(3)
C5 N1 C8 C7 -1.2(3)
C4 N1 C8 C7 -175.7(2)
